data_7240851
loop_
_publ_author_name
'Almeida, Renata G.'
'Valen\,ca, Wagner O.'
'Rosa, Lu\'isa G.'
'de Simone, Carlos A.'
'de Castro, Solange L.'
'Barbosa, Juliana M. C.'
'Pinheiro, Daniel P.'
'Paier, Carlos R. K.'
'de Carvalho, Guilherme G. C.'
'Pessoa, Claudia'
'Goulart, Marilia O. F.'
'Kharma, Ammar'
'da Silva J\'unior, Eufr\^anio N.'

_publ_section_title
;
 Synthesis of quinone imine and sulphur-containing compounds with
 antitumor and trypanocidal activities: redox and biological implications
;
_journal_name_full 'RSC Medicinal Chemistry'
_journal_paper_doi 10.1039/D0MD00072H
_journal_year 2020
_chemical_formula_sum 'C19 H12 I N O2'
_chemical_formula_weight 413.20
_chemical_name_systematic
'Ortho-quinones with a ?click? and a pronounced structure -- redox -- biological activity relationship.'
_space_group_crystal_system monoclinic
_space_group_IT_number 14
_space_group_name_Hall '-P 2ybc'
_space_group_name_H-M_alt 'P 1 21/c 1'
_atom_sites_solution_hydrogens geom
_audit_creation_method SHELXL-2014/7
_audit_update_record
;
2019-06-17 deposited with the CCDC.	2020-06-15 downloaded from the CCDC.
;
_cell_angle_alpha 90
_cell_angle_beta 91.703(4)
_cell_angle_gamma 90
_cell_formula_units_Z 4
_cell_length_a 17.1059(8)
_cell_length_b 11.3027(5)
_cell_length_c 8.3987(3)
_cell_measurement_reflns_used 6786
_cell_measurement_temperature 298(2)
_cell_measurement_theta_max 32.28
_cell_measurement_theta_min 2.97
_cell_volume 1623.11(12)
_computing_cell_refinement 'CrysAlisPro 1.171.39.31d (Rigaku OD, 2017)'
_computing_data_reduction 'CrysAlisPro 1.171.39.31d (Rigaku OD, 2017)'
_computing_molecular_graphics 'Ortep3 (Farrugia,1997)'
_computing_publication_material 'WinGX-Routine (Farrugia,1997)'
_computing_structure_refinement 'SHELXL-2014/7 (Sheldrick, 2014)'
_diffrn_ambient_temperature 298(2)
_diffrn_detector 'CCD plate'
_diffrn_measured_fraction_theta_full 0.999
_diffrn_measured_fraction_theta_max 0.946
_diffrn_measurement_device 'two-circle diffractometer'
_diffrn_measurement_device_type 'XtaLAB Mini (ROW)'
_diffrn_radiation_monochromator graphite
_diffrn_radiation_probe x-ray
_diffrn_radiation_type 'Mo K\a'
_diffrn_radiation_wavelength 0.71073
_diffrn_reflns_av_R_equivalents 0.0313
_diffrn_reflns_av_unetI/netI 0.0337
_diffrn_reflns_Laue_measured_fraction_full 0.999
_diffrn_reflns_Laue_measured_fraction_max 0.946
_diffrn_reflns_limit_h_max 25
_diffrn_reflns_limit_h_min -26
_diffrn_reflns_limit_k_max 16
_diffrn_reflns_limit_k_min -16
_diffrn_reflns_limit_l_max 12
_diffrn_reflns_limit_l_min -12
_diffrn_reflns_number 24777
_diffrn_reflns_point_group_measured_fraction_full 0.999
_diffrn_reflns_point_group_measured_fraction_max 0.946
_diffrn_reflns_theta_full 25.242
_diffrn_reflns_theta_max 34.488
_diffrn_reflns_theta_min 2.988
_diffrn_source 'fine-focus sealed X-ray tube'
_diffrn_source_type 'Enhance (Mo) X-ray Source'
_exptl_absorpt_coefficient_mu 1.982
_exptl_absorpt_correction_T_max 0.840
_exptl_absorpt_correction_T_min 0.594
_exptl_absorpt_correction_type analytical
_exptl_absorpt_process_details '(Clark, R. C. & Reid, J. S. (1995)'
_exptl_crystal_colour colorless
_exptl_crystal_density_diffrn 1.691
_exptl_crystal_description prism
_exptl_crystal_F_000 808
_exptl_crystal_size_max 0.30
_exptl_crystal_size_mid 0.28
_exptl_crystal_size_min 0.17
_refine_diff_density_max 1.934
_refine_diff_density_min -2.200
_refine_diff_density_rms 0.104
_refine_ls_extinction_method none
_refine_ls_goodness_of_fit_ref 1.025
_refine_ls_hydrogen_treatment constr
_refine_ls_matrix_type full
_refine_ls_number_parameters 208
_refine_ls_number_reflns 6500
_refine_ls_number_restraints 0
_refine_ls_restrained_S_all 1.025
_refine_ls_R_factor_all 0.0967
_refine_ls_R_factor_gt 0.0552
_refine_ls_shift/su_max 0.002
_refine_ls_shift/su_mean 0.000
_refine_ls_structure_factor_coef Fsqd
_refine_ls_weighting_details 'w=1/[\s^2^(Fo^2^)+(0.0492P)^2^+3.4557P] where P=(Fo^2^+2Fc^2^)/3'
_refine_ls_weighting_scheme calc
_refine_ls_wR_factor_gt 0.1244
_refine_ls_wR_factor_ref 0.1488
_reflns_Friedel_coverage 0.000
_reflns_number_gt 4084
_reflns_number_total 6500
_reflns_threshold_expression 'I > 2\s(I)'
_cod_data_source_file d0md00072h2.cif
_cod_data_source_block C1814
_cod_original_sg_symbol_H-M 'P 21/c'
_cod_database_code 7240851
_shelx_shelxl_version_number 2014/7
_shelx_space_group_comment
;
The symmetry employed for this shelxl refinement is uniquely defined
by the following loop, which should always be used as a source of
symmetry information in preference to the above space-group names.
They are only intended as comments.
;

loop_
_space_group_symop_operation_xyz
'x, y, z'
'-x, y+1/2, -z+1/2'
'-x, -y, -z'
'x, -y-1/2, z-1/2'

loop_
_atom_site_label
_atom_site_type_symbol
_atom_site_fract_x
_atom_site_fract_y
_atom_site_fract_z
_atom_site_U_iso_or_equiv
_atom_site_adp_type
_atom_site_occupancy
_atom_site_site_symmetry_order
_atom_site_calc_flag
_atom_site_refinement_flags_posn
_atom_site_refinement_flags_adp
_atom_site_refinement_flags_occupancy
_atom_site_disorder_assembly
_atom_site_disorder_group
I1 I 1.04792(2) 0.71424(3) 0.27316(4) 0.06812(14) Uani 1 1 d . . . . .
O2 O 0.57674(14) 0.5770(2) -0.1197(3) 0.0417(5) Uani 1 1 d . . . . .
O1 O 0.51272(15) 0.3747(2) -0.2010(3) 0.0478(6) Uani 1 1 d . . . . .
N1 N 0.77408(16) 0.3559(2) 0.1705(4) 0.0392(6) Uani 1 1 d . . . . .
C9 C 0.61222(18) 0.4787(3) -0.0621(4) 0.0330(6) Uani 1 1 d . . . . .
C1 C 0.71057(18) 0.3646(3) 0.0874(4) 0.0328(6) Uani 1 1 d . . . . .
C12 C 0.8543(2) 0.4768(3) 0.3463(5) 0.0429(8) Uani 1 1 d . . . . .
H12 H 0.8325 0.4400 0.4336 0.052 Uiso 1 1 calc R U . . .
C2 C 0.66979(18) 0.2531(3) 0.0443(4) 0.0315(6) Uani 1 1 d . . . . .
C8 C 0.57077(18) 0.3691(3) -0.1152(4) 0.0343(6) Uani 1 1 d . . . . .
C10 C 0.67711(18) 0.4753(3) 0.0316(4) 0.0341(6) Uani 1 1 d . . . . .
H10 H 0.7012 0.5459 0.0615 0.041 Uiso 1 1 calc R U . . .
C7 C 0.60375(19) 0.2560(3) -0.0569(4) 0.0331(6) Uani 1 1 d . . . . .
C11 C 0.82578(18) 0.4516(3) 0.1942(4) 0.0377(7) Uani 1 1 d . . . . .
C3 C 0.6993(2) 0.1450(3) 0.0958(4) 0.0387(7) Uani 1 1 d . . . . .
H3 H 0.7430 0.1426 0.1644 0.046 Uiso 1 1 calc R U . . .
C4 C 0.6643(2) 0.0410(3) 0.0461(5) 0.0448(8) Uani 1 1 d . . . . .
H4 H 0.6843 -0.0313 0.0812 0.054 Uiso 1 1 calc R U . . .
C18 C 0.6822(3) 0.7169(3) -0.1426(5) 0.0510(9) Uani 1 1 d . . . . .
C13 C 0.9151(2) 0.5563(4) 0.3696(5) 0.0459(8) Uani 1 1 d . . . . .
H13 H 0.9332 0.5743 0.4722 0.055 Uiso 1 1 calc R U . . .
C17 C 0.6079(2) 0.6895(3) -0.0710(5) 0.0468(8) Uani 1 1 d . . . . .
H17A H 0.6150 0.6900 0.0440 0.056 Uiso 1 1 calc R U . . .
H17B H 0.5704 0.7508 -0.0996 0.056 Uiso 1 1 calc R U . . .
C15 C 0.9200(2) 0.5854(4) 0.0892(5) 0.0502(9) Uani 1 1 d . . . . .
H15 H 0.9421 0.6224 0.0025 0.060 Uiso 1 1 calc R U . . .
C5 C 0.5992(2) 0.0438(3) -0.0562(5) 0.0475(9) Uani 1 1 d . . . . .
H5 H 0.5760 -0.0264 -0.0908 0.057 Uiso 1 1 calc R U . . .
C16 C 0.8587(2) 0.5079(4) 0.0654(4) 0.0457(8) Uani 1 1 d . . . . .
H16 H 0.8393 0.4932 -0.0372 0.055 Uiso 1 1 calc R U . . .
C6 C 0.5690(2) 0.1501(3) -0.1062(4) 0.0429(8) Uani 1 1 d . . . . .
H6 H 0.5249 0.1517 -0.1737 0.051 Uiso 1 1 calc R U . . .
C14 C 0.9485(2) 0.6084(4) 0.2414(5) 0.0445(8) Uani 1 1 d . . . . .
C19 C 0.7415(4) 0.7420(5) -0.2004(8) 0.0746(15) Uani 1 1 d . . . . .
H19 H 0.7886 0.7619 -0.2462 0.090 Uiso 1 1 calc R U . . .

loop_
_atom_site_aniso_label
_atom_site_aniso_U_11
_atom_site_aniso_U_22
_atom_site_aniso_U_33
_atom_site_aniso_U_23
_atom_site_aniso_U_13
_atom_site_aniso_U_12
I1 0.0651(2) 0.0819(2) 0.05736(19) -0.01295(14) 0.00295(14) -0.04102(16)
O2 0.0397(13) 0.0335(12) 0.0511(14) 0.0027(10) -0.0142(10) 0.0019(9)
O1 0.0366(13) 0.0492(14) 0.0566(16) 0.0028(12) -0.0173(11) -0.0058(11)
N1 0.0314(13) 0.0334(13) 0.0521(16) 0.0020(12) -0.0095(11) -0.0031(10)
C9 0.0318(14) 0.0321(14) 0.0350(15) 0.0014(11) -0.0030(11) 0.0011(11)
C1 0.0284(14) 0.0323(14) 0.0375(15) 0.0006(12) -0.0019(11) -0.0012(11)
C12 0.0336(16) 0.050(2) 0.0450(18) 0.0052(15) -0.0019(13) -0.0057(14)
C2 0.0315(14) 0.0293(13) 0.0335(14) 0.0001(11) 0.0008(11) -0.0021(11)
C8 0.0292(14) 0.0392(16) 0.0344(15) 0.0009(12) -0.0020(11) -0.0032(12)
C10 0.0309(14) 0.0307(14) 0.0402(16) -0.0001(12) -0.0066(12) -0.0018(11)
C7 0.0317(14) 0.0341(14) 0.0335(15) 0.0001(12) 0.0004(11) -0.0051(11)
C11 0.0272(14) 0.0337(15) 0.0518(19) 0.0005(13) -0.0075(13) 0.0021(11)
C3 0.0376(16) 0.0327(15) 0.0457(18) 0.0023(13) -0.0010(13) 0.0022(12)
C4 0.050(2) 0.0303(16) 0.054(2) 0.0011(14) 0.0029(16) -0.0022(14)
C18 0.058(2) 0.0352(18) 0.059(2) 0.0060(16) -0.0115(19) -0.0046(16)
C13 0.0413(18) 0.054(2) 0.0419(18) -0.0060(16) -0.0060(14) -0.0061(16)
C17 0.048(2) 0.0335(16) 0.058(2) 0.0000(15) -0.0116(17) 0.0038(14)
C15 0.046(2) 0.062(2) 0.0425(19) 0.0015(17) 0.0002(15) -0.0165(18)
C5 0.057(2) 0.0322(16) 0.054(2) -0.0055(15) 0.0040(17) -0.0125(15)
C16 0.0410(18) 0.055(2) 0.0401(17) -0.0009(15) -0.0090(14) -0.0085(16)
C6 0.0422(18) 0.0430(18) 0.0431(18) -0.0041(14) -0.0045(14) -0.0113(14)
C14 0.0364(17) 0.0474(19) 0.050(2) -0.0060(15) 0.0004(14) -0.0107(14)
C19 0.068(3) 0.063(3) 0.092(4) 0.016(3) 0.002(3) -0.017(3)

loop_
_atom_type_symbol
_atom_type_description
_atom_type_scat_dispersion_real
_atom_type_scat_dispersion_imag
_atom_type_scat_source
C C 0.0033 0.0016 'International Tables Vol C Tables 4.2.6.8 and 6.1.1.4'
H H 0.0000 0.0000 'International Tables Vol C Tables 4.2.6.8 and 6.1.1.4'
N N 0.0061 0.0033 'International Tables Vol C Tables 4.2.6.8 and 6.1.1.4'
O O 0.0106 0.0060 'International Tables Vol C Tables 4.2.6.8 and 6.1.1.4'
I I -0.4742 1.8119 'International Tables Vol C Tables 4.2.6.8 and 6.1.1.4'

loop_
_geom_angle_atom_site_label_1
_geom_angle_atom_site_label_2
_geom_angle_atom_site_label_3
_geom_angle
_geom_angle_site_symmetry_1
_geom_angle_site_symmetry_3
_geom_angle_publ_flag
C9 O2 C17 117.9(3) . . ?
C1 N1 C11 122.6(3) . . ?
C10 C9 O2 126.1(3) . . ?
C10 C9 C8 122.0(3) . . ?
O2 C9 C8 111.9(3) . . ?
N1 C1 C10 124.4(3) . . ?
N1 C1 C2 117.1(3) . . ?
C10 C1 C2 118.5(3) . . ?
C11 C12 C13 120.4(3) . . ?
C11 C12 H12 119.8 . . ?
C13 C12 H12 119.8 . . ?
C3 C2 C7 119.5(3) . . ?
C3 C2 C1 120.6(3) . . ?
C7 C2 C1 119.8(3) . . ?
O1 C8 C7 122.7(3) . . ?
O1 C8 C9 120.7(3) . . ?
C7 C8 C9 116.6(3) . . ?
C9 C10 C1 121.8(3) . . ?
C9 C10 H10 119.1 . . ?
C1 C10 H10 119.1 . . ?
C6 C7 C2 119.5(3) . . ?
C6 C7 C8 119.3(3) . . ?
C2 C7 C8 121.1(3) . . ?
C12 C11 C16 119.0(3) . . ?
C12 C11 N1 119.5(3) . . ?
C16 C11 N1 120.6(3) . . ?
C4 C3 C2 120.4(3) . . ?
C4 C3 H3 119.8 . . ?
C2 C3 H3 119.8 . . ?
C3 C4 C5 120.1(3) . . ?
C3 C4 H4 119.9 . . ?
C5 C4 H4 119.9 . . ?
C19 C18 C17 178.3(5) . . ?
C14 C13 C12 119.9(3) . . ?
C14 C13 H13 120.1 . . ?
C12 C13 H13 120.1 . . ?
O2 C17 C18 113.1(3) . . ?
O2 C17 H17A 109.0 . . ?
C18 C17 H17A 109.0 . . ?
O2 C17 H17B 109.0 . . ?
C18 C17 H17B 109.0 . . ?
H17A C17 H17B 107.8 . . ?
C16 C15 C14 120.1(4) . . ?
C16 C15 H15 120.0 . . ?
C14 C15 H15 120.0 . . ?
C6 C5 C4 120.0(3) . . ?
C6 C5 H5 120.0 . . ?
C4 C5 H5 120.0 . . ?
C15 C16 C11 120.3(3) . . ?
C15 C16 H16 119.9 . . ?
C11 C16 H16 119.9 . . ?
C5 C6 C7 120.6(3) . . ?
C5 C6 H6 119.7 . . ?
C7 C6 H6 119.7 . . ?
C13 C14 C15 120.3(3) . . ?
C13 C14 I1 120.2(3) . . ?
C15 C14 I1 119.4(3) . . ?
C18 C19 H19 180.0 . . ?

loop_
_geom_bond_atom_site_label_1
_geom_bond_atom_site_label_2
_geom_bond_distance
_geom_bond_site_symmetry_2
_geom_bond_publ_flag
I1 C14 2.090(3) . ?
O2 C9 1.349(4) . ?
O2 C17 1.433(4) . ?
O1 C8 1.211(4) . ?
N1 C1 1.277(4) . ?
N1 C11 1.407(4) . ?
C9 C10 1.342(4) . ?
C9 C8 1.489(4) . ?
C1 C10 1.448(4) . ?
C1 C2 1.480(4) . ?
C12 C11 1.384(5) . ?
C12 C13 1.384(5) . ?
C12 H12 0.9300 . ?
C2 C3 1.387(4) . ?
C2 C7 1.394(4) . ?
C8 C7 1.476(5) . ?
C10 H10 0.9300 . ?
C7 C6 1.393(5) . ?
C11 C16 1.388(5) . ?
C3 C4 1.379(5) . ?
C3 H3 0.9300 . ?
C4 C5 1.386(6) . ?
C4 H4 0.9300 . ?
C18 C19 1.173(7) . ?
C18 C17 1.455(6) . ?
C13 C14 1.367(5) . ?
C13 H13 0.9300 . ?
C17 H17A 0.9700 . ?
C17 H17B 0.9700 . ?
C15 C16 1.376(5) . ?
C15 C14 1.379(5) . ?
C15 H15 0.9300 . ?
C5 C6 1.369(5) . ?
C5 H5 0.9300 . ?
C16 H16 0.9300 . ?
C6 H6 0.9300 . ?
C19 H19 0.9300 . ?

loop_
_geom_torsion_atom_site_label_1
_geom_torsion_atom_site_label_2
_geom_torsion_atom_site_label_3
_geom_torsion_atom_site_label_4
_geom_torsion
_geom_torsion_site_symmetry_1
_geom_torsion_site_symmetry_2
_geom_torsion_site_symmetry_3
_geom_torsion_site_symmetry_4
_geom_torsion_publ_flag
C17 O2 C9 C10 -3.5(5) . . . . ?
C17 O2 C9 C8 176.7(3) . . . . ?
C11 N1 C1 C10 -11.2(6) . . . . ?
C11 N1 C1 C2 167.8(3) . . . . ?
N1 C1 C2 C3 1.3(5) . . . . ?
C10 C1 C2 C3 -179.6(3) . . . . ?
N1 C1 C2 C7 -174.8(3) . . . . ?
C10 C1 C2 C7 4.3(5) . . . . ?
C10 C9 C8 O1 -179.3(3) . . . . ?
O2 C9 C8 O1 0.5(5) . . . . ?
C10 C9 C8 C7 1.2(5) . . . . ?
O2 C9 C8 C7 -179.0(3) . . . . ?
O2 C9 C10 C1 179.9(3) . . . . ?
C8 C9 C10 C1 -0.3(5) . . . . ?
N1 C1 C10 C9 176.6(3) . . . . ?
C2 C1 C10 C9 -2.4(5) . . . . ?
C3 C2 C7 C6 -0.8(5) . . . . ?
C1 C2 C7 C6 175.4(3) . . . . ?
C3 C2 C7 C8 -179.6(3) . . . . ?
C1 C2 C7 C8 -3.5(5) . . . . ?
O1 C8 C7 C6 2.5(5) . . . . ?
C9 C8 C7 C6 -178.1(3) . . . . ?
O1 C8 C7 C2 -178.7(3) . . . . ?
C9 C8 C7 C2 0.8(5) . . . . ?
C13 C12 C11 C16 -0.4(6) . . . . ?
C13 C12 C11 N1 168.7(3) . . . . ?
C1 N1 C11 C12 132.4(4) . . . . ?
C1 N1 C11 C16 -58.7(5) . . . . ?
C7 C2 C3 C4 0.7(5) . . . . ?
C1 C2 C3 C4 -175.4(3) . . . . ?
C2 C3 C4 C5 0.1(6) . . . . ?
C11 C12 C13 C14 -1.6(6) . . . . ?
C9 O2 C17 C18 72.1(4) . . . . ?
C3 C4 C5 C6 -0.9(6) . . . . ?
C14 C15 C16 C11 -0.6(6) . . . . ?
C12 C11 C16 C15 1.4(6) . . . . ?
N1 C11 C16 C15 -167.5(4) . . . . ?
C4 C5 C6 C7 0.8(6) . . . . ?
C2 C7 C6 C5 0.0(5) . . . . ?
C8 C7 C6 C5 178.9(3) . . . . ?
C12 C13 C14 C15 2.4(6) . . . . ?
C12 C13 C14 I1 -173.4(3) . . . . ?
C16 C15 C14 C13 -1.4(7) . . . . ?
C16 C15 C14 I1 174.5(3) . . . . ?
